data_1535729
loop_
_publ_author_name
'Trunov, V.K.'
'Makarevich, L.G.'
'Oboznenko, Yu.V.'
'Tskhelashvili, N.B.'
'Sirotkin, S.P.'

_publ_section_title
;
 Crystal structure of Li Pb P O4
;
_journal_name_full Kristallografiya
_journal_page_first 205
_journal_page_last 208
_journal_volume 35
_journal_year 1990
_chemical_formula_sum 'Li O4 P Pb'
_chemical_name_systematic 'Li Pb (P O4)'
_space_group_IT_number 33
_symmetry_space_group_name_Hall 'P 2c -2n'
_symmetry_space_group_name_H-M 'P n a 21'
_cell_angle_alpha 90
_cell_angle_beta 90
_cell_angle_gamma 90
_cell_formula_units_Z 8
_cell_length_a 7.982
_cell_length_b 18.626
_cell_length_c 4.938
_cell_volume 734.146
_citation_journal_id_ASTM KRISAJ
_cod_data_source_file Trunov_KRISAJ_1990_960.cif
_cod_data_source_block Li1O4P1Pb1
_cod_original_cell_volume 734.1459
_cod_original_formula_sum 'Li1 O4 P1 Pb1'
_cod_database_code 1535729

loop_
_symmetry_equiv_pos_as_xyz
x,y,z
-x,-y,z+1/2
-x+1/2,y+1/2,z+1/2
x+1/2,-y+1/2,z

loop_
_atom_site_label
_atom_site_type_symbol
_atom_site_fract_x
_atom_site_fract_y
_atom_site_fract_z
_atom_site_occupancy
_atom_site_U_iso_or_equiv
O2 O-2 0.361 0.135 0.581 1 0.0
Li2 Li+1 -0.175 0.152 0.64 1 0.0
Pb2 Pb+2 0.0292 0.27148 0.1652 1 0.0
O4 O-2 0.232 0.257 0.539 1 0.0
P2 P+5 0.2681 -0.0712 -0.354 1 0.0
Li1 Li+1 0.496 0.059 0.64 1 0.0
O8 O-2 0.109 -0.027 -0.419 1 0.0
O3 O-2 0.19 0.184 0.959 1 0.0
Pb1 Pb+2 0.1742 0.0537 0.184 1 0.0
O6 O-2 0.284 -0.075 -0.046 1 0.0
O7 O-2 0.417 -0.034 -0.478 1 0.0
O1 O-2 0.05 0.147 0.514 1 0.0
O5 O-2 0.25 -0.149 -0.46 1 0.0
P1 P+5 0.2123 0.1798 0.643 1 0.0
